data_7063803
loop_
_publ_author_name
'Li, Na'
'Wu, Xueyan'
'Lv, Yan'
'Chi, Jinxia'
'Guo, Jixi'

_publ_section_title
;
 Fluoranthene--o-carborane dyads: exploring thermochromism and
 mechanochromism in crystalline systems
;
_journal_issue 25
_journal_name_full 'New Journal of Chemistry'
_journal_page_first 10530
_journal_page_last 10537
_journal_paper_doi 10.1039/D5NJ01482D
_journal_volume 49
_journal_year 2025
_chemical_absolute_configuration ad
_chemical_formula_moiety 'C18 H20 B10'
_chemical_formula_sum 'C18 H20 B10'
_chemical_formula_weight 344.44
_space_group_crystal_system monoclinic
_space_group_IT_number 9
_space_group_name_Hall 'C -2yc'
_space_group_name_H-M_alt 'C 1 c 1'
_atom_sites_solution_hydrogens geom
_atom_sites_solution_primary dual
_audit_creation_date 2024-03-11
_audit_creation_method
;
Olex2 1.5
(compiled 2022.04.07 svn.rca3783a0 for OlexSys, GUI svn.r6498)
;
_audit_update_record
;
2024-03-17 deposited with the CCDC.	2025-05-01 downloaded from the CCDC.
;
_cell_angle_alpha 90
_cell_angle_beta 92.489(3)
_cell_angle_gamma 90
_cell_formula_units_Z 4
_cell_length_a 10.4697(8)
_cell_length_b 24.564(2)
_cell_length_c 7.2361(6)
_cell_measurement_reflns_used 3681
_cell_measurement_temperature 301.00
_cell_measurement_theta_max 26.80
_cell_measurement_theta_min 3.16
_cell_volume 1859.2(3)
_computing_cell_refinement 'SAINT V8.40B (Bruker, 2019)'
_computing_data_collection 'APEX5 V2023.9-2 (Bruker, 2023)'
_computing_data_reduction 'SAINT V8.40B (Bruker, 2019)'
_computing_molecular_graphics 'Olex2 1.5 (Dolomanov et al., 2009)'
_computing_publication_material 'Olex2 1.5 (Dolomanov et al., 2009)'
_computing_structure_refinement 'SHELXL 2019/3 (Sheldrick, 2015)'
_computing_structure_solution 'SHELXT 2018/2 (Sheldrick, 2018)'
_diffrn_ambient_temperature 301.00
_diffrn_detector CPAD
_diffrn_detector_area_resol_mean 7.41
_diffrn_detector_type 'Bruker PHOTON II'
_diffrn_measured_fraction_theta_full 0.999
_diffrn_measured_fraction_theta_max 1.000
_diffrn_measurement_device 'four-circle diffractometer'
_diffrn_measurement_device_type 'Bruker D8 VENTURE TXS PHOTON II'
_diffrn_measurement_method '\w and \f scans'
_diffrn_measurement_specimen_support 'nylon loop'
_diffrn_radiation_monochromator 'Helios Multi-layer Optic'
_diffrn_radiation_probe x-ray
_diffrn_radiation_type MoK\a
_diffrn_radiation_wavelength 0.71073
_diffrn_reflns_av_R_equivalents 0.0915
_diffrn_reflns_av_unetI/netI 0.0517
_diffrn_reflns_Laue_measured_fraction_full 0.999
_diffrn_reflns_Laue_measured_fraction_max 1.000
_diffrn_reflns_limit_h_max 13
_diffrn_reflns_limit_h_min -13
_diffrn_reflns_limit_k_max 31
_diffrn_reflns_limit_k_min -31
_diffrn_reflns_limit_l_max 9
_diffrn_reflns_limit_l_min -9
_diffrn_reflns_number 22912
_diffrn_reflns_point_group_measured_fraction_full 0.995
_diffrn_reflns_point_group_measured_fraction_max 0.989
_diffrn_reflns_theta_full 25.242
_diffrn_reflns_theta_max 27.505
_diffrn_reflns_theta_min 2.116
_diffrn_source TXS
_diffrn_source_current 1.4
_diffrn_source_power 0.07
_diffrn_source_type 'Rotaing Anode'
_diffrn_source_voltage 50.0
_diffrn_standards_number 0
_exptl_absorpt_coefficient_mu 0.061
_exptl_absorpt_correction_T_max 0.7456
_exptl_absorpt_correction_T_min 0.6674
_exptl_absorpt_correction_type multi-scan
_exptl_absorpt_process_details
;
SADABS-2016/2 (Bruker,2016/2) was used for absorption correction.
wR2(int) was 0.0890 before and 0.0724 after correction.
The Ratio of minimum to maximum transmission is 0.8951.
The \l/2 correction factor is Not present.
;
_exptl_crystal_density_diffrn 1.231
_exptl_crystal_description block
_exptl_crystal_F_000 712
_exptl_crystal_size_max 0.12
_exptl_crystal_size_mid 0.08
_exptl_crystal_size_min 0.01
_refine_diff_density_max 0.118
_refine_diff_density_min -0.184
_refine_diff_density_rms 0.039
_refine_ls_abs_structure_details
;
 Flack x determined using 1191 quotients [(I+)-(I-)]/[(I+)+(I-)]
 (Parsons, Flack and Wagner, Acta Cryst. B69 (2013) 249-259).
;
_refine_ls_abs_structure_Flack -1.0(10)
_refine_ls_extinction_method none
_refine_ls_goodness_of_fit_ref 1.044
_refine_ls_hydrogen_treatment constr
_refine_ls_matrix_type full
_refine_ls_number_parameters 253
_refine_ls_number_reflns 4241
_refine_ls_number_restraints 2
_refine_ls_restrained_S_all 1.044
_refine_ls_R_factor_all 0.0777
_refine_ls_R_factor_gt 0.0500
_refine_ls_shift/su_max 0.000
_refine_ls_shift/su_mean 0.000
_refine_ls_structure_factor_coef Fsqd
_refine_ls_weighting_details 'w=1/[\s^2^(Fo^2^)+(0.0825P)^2^+0.0653P] where P=(Fo^2^+2Fc^2^)/3'
_refine_ls_weighting_scheme calc
_refine_ls_wR_factor_gt 0.1282
_refine_ls_wR_factor_ref 0.1464
_reflns_Friedel_coverage 0.973
_reflns_Friedel_fraction_full 0.991
_reflns_Friedel_fraction_max 0.979
_reflns_number_gt 3121
_reflns_number_total 4241
_reflns_threshold_expression 'I > 2\s(I)'
_cod_data_source_file d5nj01482d4.cif
_cod_data_source_block mo_20240309_wqangz_022603_soa3
_cod_depositor_comments
;
The following automatic conversions were performed:

data item '_diffrn_radiation_probe' value 'X-ray' was changed to
'x-ray' in accordance with the
/home/data/users/saulius/crontab/automatic-downloads/rss-feeds/RSC/lib/dictionaries/cif_core.dic
dictionary named 'cif_core.dic' version 2.4.2 last updated on
2011-04-26.

Automatic conversion script
Id: cif_fix_values 8170 2020-07-09 18:12:32Z antanas 

 Adding full bibliography for 7063802--7063803.cif.
;
_cod_database_code 7063803
_shelx_shelxl_version_number 2019/3
_shelx_space_group_comment
;
The symmetry employed for this shelxl refinement is uniquely defined
by the following loop, which should always be used as a source of
symmetry information in preference to the above space-group names.
They are only intended as comments.
;
_shelx_estimated_absorpt_t_max 0.999
_shelx_estimated_absorpt_t_min 0.993
_olex2_refinement_description
;
1. Fixed Uiso
 At 1.2 times of:
  All B(H) groups, All C(H) groups
2.a Aromatic/amide H refined with riding coordinates:
 C16(H16), C4(H4), C8(H8), C15(H15), C14(H14), C5(H5), C9(H9), C10(H10),
 C11(H11)
2.b Boron cage BH refined with riding coordinates:
 C1(H1), B2(H2), B3(H3), B1(H1A), B4(H4A), B7(H7), B8(H8A), B9(H9A), B5(H5A),
 B6(H6), B10(H10A)
;
_olex2_submission_special_instructions 'No special instructions were received'
_site XU

loop_
_space_group_symop_operation_xyz
'x, y, z'
'x, -y, z+1/2'
'x+1/2, y+1/2, z'
'x+1/2, -y+1/2, z+1/2'

loop_
_atom_site_label
_atom_site_type_symbol
_atom_site_fract_x
_atom_site_fract_y
_atom_site_fract_z
_atom_site_U_iso_or_equiv
_atom_site_adp_type
_atom_site_occupancy
_atom_site_site_symmetry_order
_atom_site_calc_flag
_atom_site_refinement_flags_posn
_atom_site_refinement_flags_adp
_atom_site_refinement_flags_occupancy
_atom_site_disorder_assembly
_atom_site_disorder_group
C3 C 0.5756(3) 0.61493(12) 0.5279(4) 0.0430(7) Uani 1 1 d . . . . .
C2 C 0.6920(3) 0.65105(12) 0.5137(4) 0.0421(6) Uani 1 1 d . . . . .
C6 C 0.3459(3) 0.55506(13) 0.5629(4) 0.0450(7) Uani 1 1 d . . . . .
C17 C 0.5808(3) 0.55678(12) 0.5117(4) 0.0405(6) Uani 1 1 d . . . . .
C18 C 0.4637(3) 0.52959(12) 0.5325(4) 0.0413(6) Uani 1 1 d . . . . .
C16 C 0.6856(3) 0.52143(14) 0.4793(4) 0.0481(7) Uani 1 1 d . . . . .
H16 H 0.766087 0.536127 0.462453 0.058 Uiso 1 1 calc R U . . .
C7 C 0.2495(3) 0.51202(15) 0.5766(4) 0.0504(8) Uani 1 1 d . . . . .
C4 C 0.4587(3) 0.63907(13) 0.5572(5) 0.0535(8) Uani 1 1 d . . . . .
H4 H 0.456092 0.676836 0.565236 0.064 Uiso 1 1 calc R U . . .
C13 C 0.4477(3) 0.47251(13) 0.5252(4) 0.0493(8) Uani 1 1 d . . . . .
C8 C 0.1193(4) 0.51493(18) 0.6042(5) 0.0656(10) Uani 1 1 d . . . . .
H8 H 0.078922 0.548247 0.619575 0.079 Uiso 1 1 calc R U . . .
C15 C 0.6692(4) 0.46607(13) 0.4725(4) 0.0558(9) Uani 1 1 d . . . . .
H15 H 0.739627 0.444338 0.450454 0.067 Uiso 1 1 calc R U . . .
C14 C 0.5511(4) 0.44064(14) 0.4974(5) 0.0575(9) Uani 1 1 d . . . . .
H14 H 0.543867 0.402912 0.494958 0.069 Uiso 1 1 calc R U . . .
C12 C 0.3108(4) 0.46210(14) 0.5527(4) 0.0554(9) Uani 1 1 d . . . . .
C5 C 0.3433(3) 0.61034(14) 0.5758(5) 0.0546(8) Uani 1 1 d . . . . .
H5 H 0.267520 0.628666 0.596295 0.066 Uiso 1 1 calc R U . . .
C1 C 0.6718(4) 0.71850(14) 0.5352(6) 0.0602(9) Uani 1 1 d . . . . .
H1 H 0.576564 0.735181 0.560182 0.072 Uiso 1 1 calc R U . . .
C9 C 0.0515(5) 0.4665(2) 0.6081(6) 0.0837(14) Uani 1 1 d . . . . .
H9 H -0.035681 0.467331 0.627558 0.100 Uiso 1 1 calc R U . . .
C10 C 0.1100(5) 0.4180(2) 0.5840(6) 0.0868(15) Uani 1 1 d . . . . .
H10 H 0.061169 0.386409 0.586232 0.104 Uiso 1 1 calc R U . . .
C11 C 0.2418(5) 0.41356(16) 0.5557(5) 0.0752(13) Uani 1 1 d . . . . .
H11 H 0.280837 0.379971 0.539914 0.090 Uiso 1 1 calc R U . . .
B2 B 0.8410(3) 0.63452(17) 0.6026(5) 0.0515(9) Uani 1 1 d . . . . .
H2 H 0.863546 0.595317 0.669836 0.062 Uiso 1 1 calc R U . . .
B3 B 0.8088(4) 0.63986(17) 0.3591(5) 0.0527(9) Uani 1 1 d . . . . .
H3 H 0.810645 0.604228 0.267163 0.063 Uiso 1 1 calc R U . . .
B1 B 0.7500(4) 0.68443(17) 0.7124(5) 0.0548(10) Uani 1 1 d . . . . .
H1A H 0.712015 0.677964 0.850016 0.066 Uiso 1 1 calc R U . . .
B4 B 0.6978(4) 0.69278(17) 0.3227(6) 0.0582(10) Uani 1 1 d . . . . .
H4A H 0.625138 0.691630 0.208263 0.070 Uiso 1 1 calc R U . . .
B7 B 0.9131(4) 0.6964(2) 0.6787(6) 0.0643(12) Uani 1 1 d . . . . .
H7 H 0.984156 0.697732 0.795111 0.077 Uiso 1 1 calc R U . . .
B8 B 0.9501(4) 0.6684(2) 0.4613(5) 0.0621(11) Uani 1 1 d . . . . .
H8A H 1.044884 0.651193 0.436654 0.075 Uiso 1 1 calc R U . . .
B9 B 0.8601(4) 0.7049(2) 0.2876(6) 0.0675(12) Uani 1 1 d . . . . .
H9A H 0.896347 0.711717 0.149121 0.081 Uiso 1 1 calc R U . . .
B5 B 0.7681(5) 0.75430(19) 0.3970(7) 0.0700(13) Uani 1 1 d . . . . .
H5A H 0.742530 0.793338 0.330733 0.084 Uiso 1 1 calc R U . . .
B6 B 0.8007(5) 0.7493(2) 0.6400(7) 0.0720(13) Uani 1 1 d . . . . .
H6 H 0.796427 0.784935 0.731412 0.086 Uiso 1 1 calc R U . . .
B10 B 0.9245(4) 0.7396(2) 0.4827(7) 0.0694(13) Uani 1 1 d . . . . .
H10A H 1.002808 0.769130 0.471443 0.083 Uiso 1 1 calc R U . . .

loop_
_atom_site_aniso_label
_atom_site_aniso_U_11
_atom_site_aniso_U_22
_atom_site_aniso_U_33
_atom_site_aniso_U_23
_atom_site_aniso_U_13
_atom_site_aniso_U_12
C3 0.0365(14) 0.0436(16) 0.0490(16) -0.0040(13) 0.0016(12) 0.0009(13)
C2 0.0394(15) 0.0416(15) 0.0452(15) -0.0016(12) 0.0008(12) 0.0022(13)
C6 0.0425(16) 0.0489(18) 0.0435(15) -0.0014(13) -0.0003(12) -0.0063(14)
C17 0.0442(16) 0.0408(15) 0.0366(14) -0.0008(12) 0.0012(12) 0.0011(13)
C18 0.0481(16) 0.0417(15) 0.0340(13) -0.0017(12) -0.0005(11) -0.0030(14)
C16 0.0512(17) 0.0485(18) 0.0449(17) -0.0025(13) 0.0037(13) 0.0096(14)
C7 0.0551(19) 0.0537(19) 0.0423(16) 0.0004(13) -0.0001(13) -0.0145(16)
C4 0.0397(15) 0.0406(17) 0.080(2) -0.0056(16) 0.0056(14) 0.0019(14)
C13 0.070(2) 0.0420(17) 0.0364(15) -0.0009(13) 0.0017(15) -0.0037(16)
C8 0.055(2) 0.082(3) 0.060(2) 0.0016(19) 0.0015(16) -0.022(2)
C15 0.073(2) 0.048(2) 0.0461(18) -0.0024(14) 0.0004(16) 0.0180(17)
C14 0.083(2) 0.0423(18) 0.0468(17) -0.0017(15) 0.0000(16) 0.0024(18)
C12 0.071(2) 0.056(2) 0.0392(16) 0.0021(14) 0.0001(15) -0.0209(18)
C5 0.0361(15) 0.053(2) 0.075(2) -0.0066(16) 0.0035(15) -0.0015(15)
C1 0.050(2) 0.0456(18) 0.085(3) -0.0002(16) 0.0032(17) -0.0048(15)
C9 0.074(3) 0.102(4) 0.075(3) 0.005(2) 0.005(2) -0.043(3)
C10 0.096(4) 0.090(4) 0.074(3) 0.010(2) 0.003(2) -0.050(3)
C11 0.108(4) 0.056(2) 0.061(2) 0.0019(17) 0.002(2) -0.028(2)
B2 0.0363(17) 0.064(2) 0.054(2) 0.0025(17) -0.0006(15) 0.0014(17)
B3 0.047(2) 0.066(2) 0.0447(19) -0.0067(17) 0.0059(15) -0.0029(18)
B1 0.051(2) 0.063(3) 0.050(2) -0.0122(17) 0.0062(16) -0.0133(18)
B4 0.054(2) 0.061(3) 0.058(2) 0.0129(18) -0.0072(17) -0.0111(19)
B7 0.051(2) 0.089(3) 0.053(2) -0.003(2) 0.0008(17) -0.022(2)
B8 0.0417(19) 0.090(3) 0.055(2) -0.002(2) 0.0099(16) -0.008(2)
B9 0.063(3) 0.089(3) 0.050(2) 0.006(2) 0.0047(19) -0.024(2)
B5 0.069(3) 0.054(3) 0.087(3) 0.016(2) -0.002(2) -0.016(2)
B6 0.071(3) 0.061(3) 0.085(3) -0.018(2) 0.014(2) -0.025(2)
B10 0.057(2) 0.085(3) 0.067(3) 0.000(2) 0.002(2) -0.033(2)

loop_
_atom_type_symbol
_atom_type_description
_atom_type_scat_dispersion_real
_atom_type_scat_dispersion_imag
_atom_type_scat_source
C C 0.0033 0.0016 'International Tables Vol C Tables 4.2.6.8 and 6.1.1.4'
H H 0.0000 0.0000 'International Tables Vol C Tables 4.2.6.8 and 6.1.1.4'
B B 0.0013 0.0007 'International Tables Vol C Tables 4.2.6.8 and 6.1.1.4'

loop_
_geom_angle_atom_site_label_1
_geom_angle_atom_site_label_2
_geom_angle_atom_site_label_3
_geom_angle
_geom_angle_site_symmetry_1
_geom_angle_site_symmetry_3
_geom_angle_publ_flag
C17 C3 C2 123.0(3) . . ?
C4 C3 C2 118.6(3) . . ?
C4 C3 C17 118.4(3) . . ?
C3 C2 C1 117.8(2) . . ?
C3 C2 B2 124.0(3) . . ?
C3 C2 B3 123.3(3) . . ?
C3 C2 B1 118.2(2) . . ?
C3 C2 B4 117.3(3) . . ?
C1 C2 B2 108.4(2) . . ?
C1 C2 B3 108.4(3) . . ?
C1 C2 B1 60.0(2) . . ?
C1 C2 B4 59.7(2) . . ?
B2 C2 B3 62.8(2) . . ?
B2 C2 B1 61.4(2) . . ?
B2 C2 B4 112.3(3) . . ?
B3 C2 B1 112.4(2) . . ?
B3 C2 B4 61.4(2) . . ?
B4 C2 B1 111.0(3) . . ?
C18 C6 C7 107.5(3) . . ?
C5 C6 C18 118.3(3) . . ?
C5 C6 C7 134.2(3) . . ?
C18 C17 C3 115.2(3) . . ?
C18 C17 C16 114.1(3) . . ?
C16 C17 C3 130.7(3) . . ?
C6 C18 C17 125.3(3) . . ?
C6 C18 C13 110.1(3) . . ?
C17 C18 C13 124.6(3) . . ?
C17 C16 H16 119.5 . . ?
C15 C16 C17 120.9(3) . . ?
C15 C16 H16 119.5 . . ?
C8 C7 C6 130.9(4) . . ?
C8 C7 C12 121.5(4) . . ?
C12 C7 C6 107.6(3) . . ?
C3 C4 H4 117.7 . . ?
C3 C4 C5 124.5(3) . . ?
C5 C4 H4 117.7 . . ?
C18 C13 C12 106.3(3) . . ?
C14 C13 C18 118.9(3) . . ?
C14 C13 C12 134.8(3) . . ?
C7 C8 H8 121.1 . . ?
C9 C8 C7 117.7(5) . . ?
C9 C8 H8 121.1 . . ?
C16 C15 H15 118.4 . . ?
C16 C15 C14 123.1(3) . . ?
C14 C15 H15 118.4 . . ?
C13 C14 C15 118.3(3) . . ?
C13 C14 H14 120.8 . . ?
C15 C14 H14 120.8 . . ?
C7 C12 C13 108.5(3) . . ?
C11 C12 C7 120.5(4) . . ?
C11 C12 C13 131.0(4) . . ?
C6 C5 C4 118.2(3) . . ?
C6 C5 H5 120.9 . . ?
C4 C5 H5 120.9 . . ?
C2 C1 H1 120.1 . . ?
C2 C1 B1 61.8(2) . . ?
C2 C1 B4 61.5(2) . . ?
C2 C1 B5 112.1(3) . . ?
C2 C1 B6 112.3(3) . . ?
B1 C1 H1 117.8 . . ?
B4 C1 H1 118.1 . . ?
B4 C1 B1 114.0(3) . . ?
B4 C1 B5 62.3(3) . . ?
B4 C1 B6 114.6(3) . . ?
B5 C1 H1 118.0 . . ?
B5 C1 B1 114.7(3) . . ?
B5 C1 B6 63.3(3) . . ?
B6 C1 H1 118.0 . . ?
B6 C1 B1 62.4(3) . . ?
C8 C9 H9 119.4 . . ?
C10 C9 C8 121.2(5) . . ?
C10 C9 H9 119.4 . . ?
C9 C10 H10 118.7 . . ?
C9 C10 C11 122.6(4) . . ?
C11 C10 H10 118.7 . . ?
C12 C11 C10 116.6(4) . . ?
C12 C11 H11 121.7 . . ?
C10 C11 H11 121.7 . . ?
C2 B2 H2 123.3 . . ?
C2 B2 B3 58.8(2) . . ?
C2 B2 B1 60.2(2) . . ?
C2 B2 B7 106.4(3) . . ?
C2 B2 B8 105.8(3) . . ?
B3 B2 H2 121.9 . . ?
B1 B2 H2 121.3 . . ?
B1 B2 B3 108.1(3) . . ?
B1 B2 B7 59.7(2) . . ?
B1 B2 B8 107.9(3) . . ?
B7 B2 H2 122.2 . . ?
B7 B2 B3 107.7(3) . . ?
B8 B2 H2 122.3 . . ?
B8 B2 B3 59.7(2) . . ?
B8 B2 B7 60.1(2) . . ?
C2 B3 B2 58.46(19) . . ?
C2 B3 H3 123.6 . . ?
C2 B3 B4 59.5(2) . . ?
C2 B3 B8 105.7(3) . . ?
C2 B3 B9 106.3(3) . . ?
B2 B3 H3 122.1 . . ?
B4 B3 B2 107.3(3) . . ?
B4 B3 H3 121.8 . . ?
B4 B3 B8 107.8(3) . . ?
B4 B3 B9 59.7(2) . . ?
B8 B3 B2 59.9(2) . . ?
B8 B3 H3 122.1 . . ?
B8 B3 B9 60.4(2) . . ?
B9 B3 B2 107.9(3) . . ?
B9 B3 H3 121.9 . . ?
C2 B1 B2 58.4(2) . . ?
C2 B1 H1A 123.6 . . ?
C2 B1 B7 105.7(3) . . ?
C2 B1 B6 106.2(3) . . ?
C1 B1 C2 58.2(2) . . ?
C1 B1 B2 104.7(3) . . ?
C1 B1 H1A 124.7 . . ?
C1 B1 B7 104.5(3) . . ?
C1 B1 B6 58.4(2) . . ?
B2 B1 H1A 122.1 . . ?
B2 B1 B6 108.6(3) . . ?
B7 B1 B2 60.5(2) . . ?
B7 B1 H1A 122.7 . . ?
B7 B1 B6 60.2(3) . . ?
B6 B1 H1A 121.6 . . ?
C2 B4 B3 59.0(2) . . ?
C2 B4 H4A 122.8 . . ?
C2 B4 B9 106.5(3) . . ?
C2 B4 B5 107.2(3) . . ?
C1 B4 C2 58.8(2) . . ?
C1 B4 B3 105.7(3) . . ?
C1 B4 H4A 124.0 . . ?
C1 B4 B9 105.2(3) . . ?
C1 B4 B5 58.9(2) . . ?
B3 B4 H4A 121.7 . . ?
B9 B4 B3 60.5(3) . . ?
B9 B4 H4A 122.5 . . ?
B9 B4 B5 60.1(3) . . ?
B5 B4 B3 109.0(3) . . ?
B5 B4 H4A 121.3 . . ?
B2 B7 H7 121.9 . . ?
B2 B7 B8 59.9(2) . . ?
B2 B7 B10 107.8(3) . . ?
B1 B7 B2 59.8(2) . . ?
B1 B7 H7 121.8 . . ?
B1 B7 B8 108.0(3) . . ?
B1 B7 B6 60.1(3) . . ?
B1 B7 B10 108.0(3) . . ?
B8 B7 H7 121.6 . . ?
B8 B7 B10 60.1(3) . . ?
B6 B7 B2 108.0(3) . . ?
B6 B7 H7 121.5 . . ?
B6 B7 B8 108.3(3) . . ?
B6 B7 B10 60.1(3) . . ?
B10 B7 H7 121.7 . . ?
B2 B8 B7 60.0(2) . . ?
B2 B8 H8A 121.5 . . ?
B2 B8 B9 108.0(3) . . ?
B2 B8 B10 107.9(3) . . ?
B3 B8 B2 60.5(2) . . ?
B3 B8 B7 108.3(3) . . ?
B3 B8 H8A 121.6 . . ?
B3 B8 B9 59.8(2) . . ?
B3 B8 B10 107.4(3) . . ?
B7 B8 H8A 121.7 . . ?
B7 B8 B9 107.5(3) . . ?
B7 B8 B10 60.1(3) . . ?
B9 B8 H8A 122.2 . . ?
B10 B8 H8A 122.1 . . ?
B10 B8 B9 59.2(3) . . ?
B3 B9 B8 59.8(2) . . ?
B3 B9 H9A 121.7 . . ?
B4 B9 B3 59.8(2) . . ?
B4 B9 B8 107.4(3) . . ?
B4 B9 H9A 122.2 . . ?
B4 B9 B5 59.9(2) . . ?
B4 B9 B10 107.8(3) . . ?
B8 B9 H9A 121.8 . . ?
B5 B9 B3 108.2(3) . . ?
B5 B9 B8 108.3(3) . . ?
B5 B9 H9A 121.5 . . ?
B10 B9 B3 108.3(3) . . ?
B10 B9 B8 60.4(3) . . ?
B10 B9 H9A 121.5 . . ?
B10 B9 B5 60.1(3) . . ?
C1 B5 B4 58.8(2) . . ?
C1 B5 B9 105.0(3) . . ?
C1 B5 H5A 124.7 . . ?
C1 B5 B6 58.4(3) . . ?
C1 B5 B10 104.7(3) . . ?
B4 B5 B9 59.9(3) . . ?
B4 B5 H5A 121.7 . . ?
B4 B5 B6 107.6(3) . . ?
B4 B5 B10 107.6(3) . . ?
B9 B5 H5A 122.2 . . ?
B9 B5 B6 108.1(4) . . ?
B9 B5 B10 59.9(3) . . ?
B6 B5 H5A 121.6 . . ?
B10 B5 H5A 122.4 . . ?
B10 B5 B6 60.2(3) . . ?
C1 B6 B1 59.2(2) . . ?
C1 B6 B7 104.8(3) . . ?
C1 B6 B5 58.3(2) . . ?
C1 B6 H6 124.9 . . ?
C1 B6 B10 104.0(3) . . ?
B1 B6 B7 59.8(2) . . ?
B1 B6 B5 108.0(3) . . ?
B1 B6 H6 121.3 . . ?
B1 B6 B10 107.9(3) . . ?
B7 B6 B5 107.8(3) . . ?
B7 B6 H6 122.3 . . ?
B7 B6 B10 60.3(3) . . ?
B5 B6 H6 121.8 . . ?
B10 B6 B5 59.4(3) . . ?
B10 B6 H6 122.7 . . ?
B7 B10 H10A 121.9 . . ?
B8 B10 B7 59.8(3) . . ?
B8 B10 H10A 121.7 . . ?
B9 B10 B7 108.2(3) . . ?
B9 B10 B8 60.4(3) . . ?
B9 B10 B5 59.9(3) . . ?
B9 B10 B6 108.3(3) . . ?
B9 B10 H10A 121.4 . . ?
B5 B10 B7 108.0(3) . . ?
B5 B10 B8 108.2(3) . . ?
B5 B10 B6 60.4(3) . . ?
B5 B10 H10A 121.6 . . ?
B6 B10 B7 59.6(3) . . ?
B6 B10 B8 107.7(3) . . ?
B6 B10 H10A 121.8 . . ?

loop_
_geom_bond_atom_site_label_1
_geom_bond_atom_site_label_2
_geom_bond_distance
_geom_bond_site_symmetry_2
_geom_bond_publ_flag
C3 C2 1.515(4) . ?
C3 C17 1.435(4) . ?
C3 C4 1.385(4) . ?
C2 C1 1.679(4) . ?
C2 B2 1.710(5) . ?
C2 B3 1.715(5) . ?
C2 B1 1.741(5) . ?
C2 B4 1.724(5) . ?
C6 C18 1.408(5) . ?
C6 C7 1.469(5) . ?
C6 C5 1.362(5) . ?
C17 C18 1.410(4) . ?
C17 C16 1.426(4) . ?
C18 C13 1.413(4) . ?
C16 H16 0.9300 . ?
C16 C15 1.371(5) . ?
C7 C8 1.388(5) . ?
C7 C12 1.398(5) . ?
C4 H4 0.9300 . ?
C4 C5 1.410(4) . ?
C13 C14 1.358(5) . ?
C13 C12 1.478(5) . ?
C8 H8 0.9300 . ?
C8 C9 1.386(6) . ?
C15 H15 0.9300 . ?
C15 C14 1.403(6) . ?
C14 H14 0.9300 . ?
C12 C11 1.395(5) . ?
C5 H5 0.9300 . ?
C1 H1 1.1000 . ?
C1 B1 1.710(6) . ?
C1 B4 1.695(6) . ?
C1 B5 1.696(6) . ?
C1 B6 1.696(6) . ?
C9 H9 0.9300 . ?
C9 C10 1.354(7) . ?
C10 H10 0.9300 . ?
C10 C11 1.408(7) . ?
C11 H11 0.9300 . ?
B2 H2 1.1000 . ?
B2 B3 1.784(5) . ?
B2 B1 1.763(5) . ?
B2 B7 1.774(6) . ?
B2 B8 1.773(5) . ?
B3 H3 1.1000 . ?
B3 B4 1.756(6) . ?
B3 B8 1.769(6) . ?
B3 B9 1.770(6) . ?
B1 H1A 1.1000 . ?
B1 B7 1.760(5) . ?
B1 B6 1.765(6) . ?
B4 H4A 1.1000 . ?
B4 B9 1.755(6) . ?
B4 B5 1.755(6) . ?
B7 H7 1.1000 . ?
B7 B8 1.775(6) . ?
B7 B6 1.767(7) . ?
B7 B10 1.780(7) . ?
B8 H8A 1.1000 . ?
B8 B9 1.780(6) . ?
B8 B10 1.779(7) . ?
B9 H9A 1.1000 . ?
B9 B5 1.759(7) . ?
B9 B10 1.759(7) . ?
B5 H5A 1.1000 . ?
B5 B6 1.781(7) . ?
B5 B10 1.763(7) . ?
B6 H6 1.1000 . ?
B6 B10 1.778(6) . ?
B10 H10A 1.1000 . ?

loop_
_geom_torsion_atom_site_label_1
_geom_torsion_atom_site_label_2
_geom_torsion_atom_site_label_3
_geom_torsion_atom_site_label_4
_geom_torsion
_geom_torsion_site_symmetry_1
_geom_torsion_site_symmetry_2
_geom_torsion_site_symmetry_3
_geom_torsion_site_symmetry_4
_geom_torsion_publ_flag
C3 C2 C1 B1 108.2(3) . . . . ?
C3 C2 C1 B4 -107.0(3) . . . . ?
C3 C2 C1 B5 -144.7(3) . . . . ?
C3 C2 C1 B6 146.2(3) . . . . ?
C3 C2 B2 B3 113.4(3) . . . . ?
C3 C2 B2 B1 -106.4(3) . . . . ?
C3 C2 B2 B7 -145.6(3) . . . . ?
C3 C2 B2 B8 151.7(3) . . . . ?
C3 C2 B3 B2 -114.5(3) . . . . ?
C3 C2 B3 B4 105.5(3) . . . . ?
C3 C2 B3 B8 -152.8(3) . . . . ?
C3 C2 B3 B9 144.1(3) . . . . ?
C3 C2 B1 C1 -107.6(3) . . . . ?
C3 C2 B1 B2 115.5(3) . . . . ?
C3 C2 B1 B7 154.8(3) . . . . ?
C3 C2 B1 B6 -142.3(3) . . . . ?
C3 C2 B4 C1 107.9(3) . . . . ?
C3 C2 B4 B3 -115.0(3) . . . . ?
C3 C2 B4 B9 -154.0(3) . . . . ?
C3 C2 B4 B5 142.8(3) . . . . ?
C3 C17 C18 C6 1.4(4) . . . . ?
C3 C17 C18 C13 -178.7(3) . . . . ?
C3 C17 C16 C15 178.6(3) . . . . ?
C3 C4 C5 C6 -0.5(6) . . . . ?
C2 C3 C17 C18 178.7(3) . . . . ?
C2 C3 C17 C16 -0.8(5) . . . . ?
C2 C3 C4 C5 -179.0(3) . . . . ?
C2 C1 B1 B2 36.9(2) . . . . ?
C2 C1 B1 B7 99.7(3) . . . . ?
C2 C1 B1 B6 140.0(3) . . . . ?
C2 C1 B4 B3 -37.3(2) . . . . ?
C2 C1 B4 B9 -100.4(3) . . . . ?
C2 C1 B4 B5 -140.3(3) . . . . ?
C2 C1 B5 B4 37.3(3) . . . . ?
C2 C1 B5 B9 -2.4(4) . . . . ?
C2 C1 B5 B6 -104.7(3) . . . . ?
C2 C1 B5 B10 -64.6(4) . . . . ?
C2 C1 B6 B1 -37.8(3) . . . . ?
C2 C1 B6 B7 2.4(4) . . . . ?
C2 C1 B6 B5 104.4(3) . . . . ?
C2 C1 B6 B10 64.9(4) . . . . ?
C2 B2 B3 B4 35.5(2) . . . . ?
C2 B2 B3 B8 136.4(3) . . . . ?
C2 B2 B3 B9 98.4(3) . . . . ?
C2 B2 B1 C1 -36.8(2) . . . . ?
C2 B2 B1 B7 -135.4(3) . . . . ?
C2 B2 B1 B6 -97.9(3) . . . . ?
C2 B2 B7 B1 39.4(3) . . . . ?
C2 B2 B7 B8 -99.1(3) . . . . ?
C2 B2 B7 B6 2.1(4) . . . . ?
C2 B2 B7 B10 -61.5(4) . . . . ?
C2 B2 B8 B3 -37.8(3) . . . . ?
C2 B2 B8 B7 100.1(3) . . . . ?
C2 B2 B8 B9 -0.1(4) . . . . ?
C2 B2 B8 B10 62.5(3) . . . . ?
C2 B3 B4 C1 37.2(2) . . . . ?
C2 B3 B4 B9 136.0(3) . . . . ?
C2 B3 B4 B5 99.1(3) . . . . ?
C2 B3 B8 B2 37.7(3) . . . . ?
C2 B3 B8 B7 0.0(4) . . . . ?
C2 B3 B8 B9 -100.1(3) . . . . ?
C2 B3 B8 B10 -63.5(3) . . . . ?
C2 B3 B9 B4 -38.6(3) . . . . ?
C2 B3 B9 B8 99.1(3) . . . . ?
C2 B3 B9 B5 -1.9(4) . . . . ?
C2 B3 B9 B10 61.8(4) . . . . ?
C2 B1 B7 B2 -38.4(3) . . . . ?
C2 B1 B7 B8 -1.3(4) . . . . ?
C2 B1 B7 B6 99.9(3) . . . . ?
C2 B1 B7 B10 62.2(4) . . . . ?
C2 B1 B6 C1 34.7(3) . . . . ?
C2 B1 B6 B7 -99.1(3) . . . . ?
C2 B1 B6 B5 1.4(4) . . . . ?
C2 B1 B6 B10 -61.3(4) . . . . ?
C2 B4 B9 B3 38.4(3) . . . . ?
C2 B4 B9 B8 0.8(4) . . . . ?
C2 B4 B9 B5 -100.6(3) . . . . ?
C2 B4 B9 B10 -62.8(4) . . . . ?
C2 B4 B5 C1 -34.9(3) . . . . ?
C2 B4 B5 B9 99.6(3) . . . . ?
C2 B4 B5 B6 -1.6(4) . . . . ?
C2 B4 B5 B10 61.9(4) . . . . ?
C6 C18 C13 C14 -179.7(3) . . . . ?
C6 C18 C13 C12 0.1(3) . . . . ?
C6 C7 C8 C9 179.0(3) . . . . ?
C6 C7 C12 C13 0.6(3) . . . . ?
C6 C7 C12 C11 -178.9(3) . . . . ?
C17 C3 C2 C1 179.9(3) . . . . ?
C17 C3 C2 B2 -38.1(4) . . . . ?
C17 C3 C2 B3 39.4(4) . . . . ?
C17 C3 C2 B1 -111.1(3) . . . . ?
C17 C3 C2 B4 111.6(3) . . . . ?
C17 C3 C4 C5 1.2(5) . . . . ?
C17 C18 C13 C14 0.4(4) . . . . ?
C17 C18 C13 C12 -179.7(3) . . . . ?
C17 C16 C15 C14 -0.3(5) . . . . ?
C18 C6 C7 C8 -179.4(3) . . . . ?
C18 C6 C7 C12 -0.5(3) . . . . ?
C18 C6 C5 C4 0.3(5) . . . . ?
C18 C17 C16 C15 -0.8(4) . . . . ?
C18 C13 C14 C15 -1.6(5) . . . . ?
C18 C13 C12 C7 -0.4(3) . . . . ?
C18 C13 C12 C11 179.0(3) . . . . ?
C16 C17 C18 C6 -179.0(3) . . . . ?
C16 C17 C18 C13 0.8(4) . . . . ?
C16 C15 C14 C13 1.6(5) . . . . ?
C7 C6 C18 C17 -179.9(3) . . . . ?
C7 C6 C18 C13 0.2(3) . . . . ?
C7 C6 C5 C4 179.1(3) . . . . ?
C7 C8 C9 C10 -0.6(6) . . . . ?
C7 C12 C11 C10 -0.1(5) . . . . ?
C4 C3 C2 C1 0.1(4) . . . . ?
C4 C3 C2 B2 142.1(3) . . . . ?
C4 C3 C2 B3 -140.4(3) . . . . ?
C4 C3 C2 B1 69.1(4) . . . . ?
C4 C3 C2 B4 -68.2(4) . . . . ?
C4 C3 C17 C18 -1.5(4) . . . . ?
C4 C3 C17 C16 179.0(3) . . . . ?
C13 C12 C11 C10 -179.4(3) . . . . ?
C8 C7 C12 C13 179.6(3) . . . . ?
C8 C7 C12 C11 0.1(5) . . . . ?
C8 C9 C10 C11 0.7(7) . . . . ?
C14 C13 C12 C7 179.4(3) . . . . ?
C14 C13 C12 C11 -1.2(6) . . . . ?
C12 C7 C8 C9 0.2(5) . . . . ?
C12 C13 C14 C15 178.7(3) . . . . ?
C5 C6 C18 C17 -0.8(5) . . . . ?
C5 C6 C18 C13 179.4(3) . . . . ?
C5 C6 C7 C8 1.7(6) . . . . ?
C5 C6 C7 C12 -179.4(4) . . . . ?
C1 C2 B2 B3 -101.6(3) . . . . ?
C1 C2 B2 B1 38.5(3) . . . . ?
C1 C2 B2 B7 -0.6(3) . . . . ?
C1 C2 B2 B8 -63.4(3) . . . . ?
C1 C2 B3 B2 101.8(3) . . . . ?
C1 C2 B3 B4 -38.2(3) . . . . ?
C1 C2 B3 B8 63.5(3) . . . . ?
C1 C2 B3 B9 0.4(3) . . . . ?
C1 C2 B1 B2 -136.9(3) . . . . ?
C1 C2 B1 B7 -97.6(3) . . . . ?
C1 C2 B1 B6 -34.8(3) . . . . ?
C1 C2 B4 B3 137.1(3) . . . . ?
C1 C2 B4 B9 98.1(3) . . . . ?
C1 C2 B4 B5 34.9(3) . . . . ?
C1 B1 B7 B2 -98.9(3) . . . . ?
C1 B1 B7 B8 -61.7(4) . . . . ?
C1 B1 B7 B6 39.5(3) . . . . ?
C1 B1 B7 B10 1.7(4) . . . . ?
C1 B1 B6 B7 -133.7(3) . . . . ?
C1 B1 B6 B5 -33.2(3) . . . . ?
C1 B1 B6 B10 -96.0(4) . . . . ?
C1 B4 B9 B3 99.7(3) . . . . ?
C1 B4 B9 B8 62.2(4) . . . . ?
C1 B4 B9 B5 -39.3(3) . . . . ?
C1 B4 B9 B10 -1.5(4) . . . . ?
C1 B4 B5 B9 134.5(3) . . . . ?
C1 B4 B5 B6 33.3(3) . . . . ?
C1 B4 B5 B10 96.8(4) . . . . ?
C1 B5 B6 B1 33.6(3) . . . . ?
C1 B5 B6 B7 96.7(3) . . . . ?
C1 B5 B6 B10 134.1(4) . . . . ?
C1 B5 B10 B7 -2.0(4) . . . . ?
C1 B5 B10 B8 61.3(4) . . . . ?
C1 B5 B10 B9 99.0(3) . . . . ?
C1 B5 B10 B6 -39.2(3) . . . . ?
C1 B6 B10 B7 -99.2(3) . . . . ?
C1 B6 B10 B8 -62.2(4) . . . . ?
C1 B6 B10 B9 1.7(5) . . . . ?
C1 B6 B10 B5 39.0(3) . . . . ?
C9 C10 C11 C12 -0.3(6) . . . . ?
B2 C2 C1 B1 -39.2(2) . . . . ?
B2 C2 C1 B4 105.6(3) . . . . ?
B2 C2 C1 B5 67.9(3) . . . . ?
B2 C2 C1 B6 -1.2(4) . . . . ?
B2 C2 B3 B4 -140.0(3) . . . . ?
B2 C2 B3 B8 -38.3(3) . . . . ?
B2 C2 B3 B9 -101.4(3) . . . . ?
B2 C2 B1 C1 136.9(3) . . . . ?
B2 C2 B1 B7 39.4(3) . . . . ?
B2 C2 B1 B6 102.2(3) . . . . ?
B2 C2 B4 C1 -99.0(3) . . . . ?
B2 C2 B4 B3 38.1(3) . . . . ?
B2 C2 B4 B9 -0.9(4) . . . . ?
B2 C2 B4 B5 -64.1(4) . . . . ?
B2 B3 B4 C2 -35.0(2) . . . . ?
B2 B3 B4 C1 2.2(4) . . . . ?
B2 B3 B4 B9 101.0(3) . . . . ?
B2 B3 B4 B5 64.1(4) . . . . ?
B2 B3 B8 B7 -37.7(3) . . . . ?
B2 B3 B8 B9 -137.7(3) . . . . ?
B2 B3 B8 B10 -101.1(3) . . . . ?
B2 B3 B9 B4 -100.0(3) . . . . ?
B2 B3 B9 B8 37.7(3) . . . . ?
B2 B3 B9 B5 -63.3(4) . . . . ?
B2 B3 B9 B10 0.4(4) . . . . ?
B2 B1 B7 B8 37.1(3) . . . . ?
B2 B1 B7 B6 138.3(3) . . . . ?
B2 B1 B7 B10 100.6(3) . . . . ?
B2 B1 B6 C1 96.1(3) . . . . ?
B2 B1 B6 B7 -37.6(3) . . . . ?
B2 B1 B6 B5 62.9(4) . . . . ?
B2 B1 B6 B10 0.1(4) . . . . ?
B2 B7 B8 B3 37.9(3) . . . . ?
B2 B7 B8 B9 101.1(3) . . . . ?
B2 B7 B8 B10 137.9(3) . . . . ?
B2 B7 B6 C1 -2.7(4) . . . . ?
B2 B7 B6 B1 37.2(3) . . . . ?
B2 B7 B6 B5 -63.7(4) . . . . ?
B2 B7 B6 B10 -100.7(3) . . . . ?
B2 B7 B10 B8 -37.5(3) . . . . ?
B2 B7 B10 B9 0.0(4) . . . . ?
B2 B7 B10 B5 63.4(4) . . . . ?
B2 B7 B10 B6 100.9(3) . . . . ?
B2 B8 B9 B3 -38.0(3) . . . . ?
B2 B8 B9 B4 -0.4(4) . . . . ?
B2 B8 B9 B5 62.9(4) . . . . ?
B2 B8 B9 B10 100.6(3) . . . . ?
B2 B8 B10 B7 37.6(3) . . . . ?
B2 B8 B10 B9 -100.7(3) . . . . ?
B2 B8 B10 B5 -63.1(4) . . . . ?
B2 B8 B10 B6 0.7(4) . . . . ?
B3 C2 C1 B1 -105.8(3) . . . . ?
B3 C2 C1 B4 39.0(3) . . . . ?
B3 C2 C1 B5 1.3(4) . . . . ?
B3 C2 C1 B6 -67.8(3) . . . . ?
B3 C2 B2 B1 140.2(3) . . . . ?
B3 C2 B2 B7 101.0(3) . . . . ?
B3 C2 B2 B8 38.2(3) . . . . ?
B3 C2 B1 C1 98.9(3) . . . . ?
B3 C2 B1 B2 -38.0(3) . . . . ?
B3 C2 B1 B7 1.3(4) . . . . ?
B3 C2 B1 B6 64.2(3) . . . . ?
B3 C2 B4 C1 -137.1(3) . . . . ?
B3 C2 B4 B9 -39.1(3) . . . . ?
B3 C2 B4 B5 -102.2(3) . . . . ?
B3 B2 B1 C2 35.2(2) . . . . ?
B3 B2 B1 C1 -1.7(3) . . . . ?
B3 B2 B1 B7 -100.3(3) . . . . ?
B3 B2 B1 B6 -62.8(4) . . . . ?
B3 B2 B7 B1 101.1(3) . . . . ?
B3 B2 B7 B8 -37.4(3) . . . . ?
B3 B2 B7 B6 63.8(3) . . . . ?
B3 B2 B7 B10 0.3(4) . . . . ?
B3 B2 B8 B7 137.9(3) . . . . ?
B3 B2 B8 B9 37.7(3) . . . . ?
B3 B2 B8 B10 100.3(3) . . . . ?
B3 B4 B9 B8 -37.6(3) . . . . ?
B3 B4 B9 B5 -139.0(3) . . . . ?
B3 B4 B9 B10 -101.2(3) . . . . ?
B3 B4 B5 C1 -97.3(3) . . . . ?
B3 B4 B5 B9 37.1(3) . . . . ?
B3 B4 B5 B6 -64.0(4) . . . . ?
B3 B4 B5 B10 -0.5(4) . . . . ?
B3 B8 B9 B4 37.6(3) . . . . ?
B3 B8 B9 B5 100.9(3) . . . . ?
B3 B8 B9 B10 138.6(3) . . . . ?
B3 B8 B10 B7 101.4(3) . . . . ?
B3 B8 B10 B9 -36.8(3) . . . . ?
B3 B8 B10 B5 0.7(4) . . . . ?
B3 B8 B10 B6 64.6(4) . . . . ?
B3 B9 B5 C1 2.6(4) . . . . ?
B3 B9 B5 B4 -36.6(3) . . . . ?
B3 B9 B5 B6 63.6(4) . . . . ?
B3 B9 B5 B10 101.1(3) . . . . ?
B3 B9 B10 B7 -0.3(5) . . . . ?
B3 B9 B10 B8 37.0(3) . . . . ?
B3 B9 B10 B5 -100.9(3) . . . . ?
B3 B9 B10 B6 -63.3(4) . . . . ?
B1 C2 C1 B4 144.8(3) . . . . ?
B1 C2 C1 B5 107.1(3) . . . . ?
B1 C2 C1 B6 38.0(3) . . . . ?
B1 C2 B2 B3 -140.2(3) . . . . ?
B1 C2 B2 B7 -39.2(3) . . . . ?
B1 C2 B2 B8 -101.9(3) . . . . ?
B1 C2 B3 B2 37.5(3) . . . . ?
B1 C2 B3 B4 -102.6(3) . . . . ?
B1 C2 B3 B8 -0.8(4) . . . . ?
B1 C2 B3 B9 -63.9(3) . . . . ?
B1 C2 B4 C1 -32.3(3) . . . . ?
B1 C2 B4 B3 104.8(3) . . . . ?
B1 C2 B4 B9 65.7(4) . . . . ?
B1 C2 B4 B5 2.6(4) . . . . ?
B1 C1 B4 C2 33.8(3) . . . . ?
B1 C1 B4 B3 -3.5(4) . . . . ?
B1 C1 B4 B9 -66.5(4) . . . . ?
B1 C1 B4 B5 -106.4(3) . . . . ?
B1 C1 B5 B4 105.4(3) . . . . ?
B1 C1 B5 B9 65.6(4) . . . . ?
B1 C1 B5 B6 -36.7(3) . . . . ?
B1 C1 B5 B10 3.4(5) . . . . ?
B1 C1 B6 B7 40.2(3) . . . . ?
B1 C1 B6 B5 142.2(3) . . . . ?
B1 C1 B6 B10 102.7(4) . . . . ?
B1 B2 B3 C2 -35.8(2) . . . . ?
B1 B2 B3 B4 -0.3(4) . . . . ?
B1 B2 B3 B8 100.6(3) . . . . ?
B1 B2 B3 B9 62.7(3) . . . . ?
B1 B2 B7 B8 -138.4(3) . . . . ?
B1 B2 B7 B6 -37.3(3) . . . . ?
B1 B2 B7 B10 -100.8(4) . . . . ?
B1 B2 B8 B3 -100.9(3) . . . . ?
B1 B2 B8 B7 37.0(3) . . . . ?
B1 B2 B8 B9 -63.2(4) . . . . ?
B1 B2 B8 B10 -0.6(4) . . . . ?
B1 B7 B8 B2 -37.1(3) . . . . ?
B1 B7 B8 B3 0.8(4) . . . . ?
B1 B7 B8 B9 64.0(4) . . . . ?
B1 B7 B8 B10 100.8(4) . . . . ?
B1 B7 B6 C1 -39.9(3) . . . . ?
B1 B7 B6 B5 -100.9(3) . . . . ?
B1 B7 B6 B10 -137.9(3) . . . . ?
B1 B7 B10 B8 -100.8(3) . . . . ?
B1 B7 B10 B9 -63.2(4) . . . . ?
B1 B7 B10 B5 0.2(4) . . . . ?
B1 B7 B10 B6 37.7(3) . . . . ?
B1 B6 B10 B7 -37.5(3) . . . . ?
B1 B6 B10 B8 -0.5(4) . . . . ?
B1 B6 B10 B9 63.3(4) . . . . ?
B1 B6 B10 B5 100.7(3) . . . . ?
B4 C2 C1 B1 -144.8(3) . . . . ?
B4 C2 C1 B5 -37.7(3) . . . . ?
B4 C2 C1 B6 -106.8(3) . . . . ?
B4 C2 B2 B3 -37.6(3) . . . . ?
B4 C2 B2 B1 102.6(3) . . . . ?
B4 C2 B2 B7 63.4(3) . . . . ?
B4 C2 B2 B8 0.7(4) . . . . ?
B4 C2 B3 B2 140.0(3) . . . . ?
B4 C2 B3 B8 101.7(3) . . . . ?
B4 C2 B3 B9 38.6(3) . . . . ?
B4 C2 B1 C1 32.3(3) . . . . ?
B4 C2 B1 B2 -104.7(3) . . . . ?
B4 C2 B1 B7 -65.3(4) . . . . ?
B4 C2 B1 B6 -2.5(4) . . . . ?
B4 C1 B1 C2 -33.7(3) . . . . ?
B4 C1 B1 B2 3.3(4) . . . . ?
B4 C1 B1 B7 66.0(4) . . . . ?
B4 C1 B1 B6 106.3(3) . . . . ?
B4 C1 B5 B9 -39.7(3) . . . . ?
B4 C1 B5 B6 -142.1(3) . . . . ?
B4 C1 B5 B10 -102.0(4) . . . . ?
B4 C1 B6 B1 -105.4(3) . . . . ?
B4 C1 B6 B7 -65.2(4) . . . . ?
B4 C1 B6 B5 36.8(3) . . . . ?
B4 C1 B6 B10 -2.8(5) . . . . ?
B4 B3 B8 B2 100.1(3) . . . . ?
B4 B3 B8 B7 62.4(4) . . . . ?
B4 B3 B8 B9 -37.6(3) . . . . ?
B4 B3 B8 B10 -1.0(4) . . . . ?
B4 B3 B9 B8 137.7(3) . . . . ?
B4 B3 B9 B5 36.7(3) . . . . ?
B4 B3 B9 B10 100.4(4) . . . . ?
B4 B9 B5 C1 39.2(3) . . . . ?
B4 B9 B5 B6 100.3(3) . . . . ?
B4 B9 B5 B10 137.7(3) . . . . ?
B4 B9 B10 B7 63.0(4) . . . . ?
B4 B9 B10 B8 100.3(3) . . . . ?
B4 B9 B10 B5 -37.7(3) . . . . ?
B4 B9 B10 B6 -0.1(5) . . . . ?
B4 B5 B6 C1 -33.5(3) . . . . ?
B4 B5 B6 B1 0.1(5) . . . . ?
B4 B5 B6 B7 63.2(4) . . . . ?
B4 B5 B6 B10 100.6(4) . . . . ?
B4 B5 B10 B7 -63.4(4) . . . . ?
B4 B5 B10 B8 -0.1(4) . . . . ?
B4 B5 B10 B9 37.6(3) . . . . ?
B4 B5 B10 B6 -100.6(4) . . . . ?
B7 B2 B3 C2 -98.8(3) . . . . ?
B7 B2 B3 B4 -63.4(3) . . . . ?
B7 B2 B3 B8 37.5(3) . . . . ?
B7 B2 B3 B9 -0.4(4) . . . . ?
B7 B2 B1 C2 135.4(3) . . . . ?
B7 B2 B1 C1 98.6(3) . . . . ?
B7 B2 B1 B6 37.5(3) . . . . ?
B7 B2 B8 B3 -137.9(3) . . . . ?
B7 B2 B8 B9 -100.2(4) . . . . ?
B7 B2 B8 B10 -37.6(3) . . . . ?
B7 B1 B6 C1 133.7(3) . . . . ?
B7 B1 B6 B5 100.5(4) . . . . ?
B7 B1 B6 B10 37.8(3) . . . . ?
B7 B8 B9 B3 -101.3(3) . . . . ?
B7 B8 B9 B4 -63.8(4) . . . . ?
B7 B8 B9 B5 -0.5(4) . . . . ?
B7 B8 B9 B10 37.2(3) . . . . ?
B7 B8 B10 B9 -138.3(3) . . . . ?
B7 B8 B10 B5 -100.7(3) . . . . ?
B7 B8 B10 B6 -36.9(3) . . . . ?
B7 B6 B10 B8 37.0(3) . . . . ?
B7 B6 B10 B9 100.9(4) . . . . ?
B7 B6 B10 B5 138.2(3) . . . . ?
B8 B2 B3 C2 -136.4(3) . . . . ?
B8 B2 B3 B4 -100.9(3) . . . . ?
B8 B2 B3 B9 -37.9(3) . . . . ?
B8 B2 B1 C2 98.3(3) . . . . ?
B8 B2 B1 C1 61.4(3) . . . . ?
B8 B2 B1 B7 -37.2(3) . . . . ?
B8 B2 B1 B6 0.3(4) . . . . ?
B8 B2 B7 B1 138.4(3) . . . . ?
B8 B2 B7 B6 101.2(3) . . . . ?
B8 B2 B7 B10 37.6(3) . . . . ?
B8 B3 B4 C2 -98.1(3) . . . . ?
B8 B3 B4 C1 -60.9(3) . . . . ?
B8 B3 B4 B9 37.9(3) . . . . ?
B8 B3 B4 B5 1.0(4) . . . . ?
B8 B3 B9 B4 -137.7(3) . . . . ?
B8 B3 B9 B5 -101.0(3) . . . . ?
B8 B3 B9 B10 -37.3(3) . . . . ?
B8 B7 B6 C1 60.7(4) . . . . ?
B8 B7 B6 B1 100.6(3) . . . . ?
B8 B7 B6 B5 -0.2(4) . . . . ?
B8 B7 B6 B10 -37.2(3) . . . . ?
B8 B7 B10 B9 37.5(3) . . . . ?
B8 B7 B10 B5 101.0(3) . . . . ?
B8 B7 B10 B6 138.5(3) . . . . ?
B8 B9 B5 C1 -60.7(4) . . . . ?
B8 B9 B5 B4 -99.9(3) . . . . ?
B8 B9 B5 B6 0.3(4) . . . . ?
B8 B9 B5 B10 37.8(3) . . . . ?
B8 B9 B10 B7 -37.3(3) . . . . ?
B8 B9 B10 B5 -138.0(3) . . . . ?
B8 B9 B10 B6 -100.4(4) . . . . ?
B9 B3 B4 C2 -136.0(3) . . . . ?
B9 B3 B4 C1 -98.9(3) . . . . ?
B9 B3 B4 B5 -37.0(3) . . . . ?
B9 B3 B8 B2 137.7(3) . . . . ?
B9 B3 B8 B7 100.1(4) . . . . ?
B9 B3 B8 B10 36.6(3) . . . . ?
B9 B4 B5 C1 -134.5(3) . . . . ?
B9 B4 B5 B6 -101.2(4) . . . . ?
B9 B4 B5 B10 -37.6(3) . . . . ?
B9 B8 B10 B7 138.3(3) . . . . ?
B9 B8 B10 B5 37.6(3) . . . . ?
B9 B8 B10 B6 101.4(3) . . . . ?
B9 B5 B6 C1 -96.8(3) . . . . ?
B9 B5 B6 B1 -63.2(4) . . . . ?
B9 B5 B6 B7 -0.1(4) . . . . ?
B9 B5 B6 B10 37.3(3) . . . . ?
B9 B5 B10 B7 -101.1(4) . . . . ?
B9 B5 B10 B8 -37.8(3) . . . . ?
B9 B5 B10 B6 -138.2(3) . . . . ?
B5 C1 B1 C2 -102.9(3) . . . . ?
B5 C1 B1 B2 -66.0(4) . . . . ?
B5 C1 B1 B7 -3.3(4) . . . . ?
B5 C1 B1 B6 37.1(3) . . . . ?
B5 C1 B4 C2 140.3(3) . . . . ?
B5 C1 B4 B3 103.0(3) . . . . ?
B5 C1 B4 B9 39.9(3) . . . . ?
B5 C1 B6 B1 -142.2(3) . . . . ?
B5 C1 B6 B7 -102.0(4) . . . . ?
B5 C1 B6 B10 -39.6(3) . . . . ?
B5 B4 B9 B3 139.0(3) . . . . ?
B5 B4 B9 B8 101.5(4) . . . . ?
B5 B4 B9 B10 37.8(3) . . . . ?
B5 B9 B10 B7 100.7(3) . . . . ?
B5 B9 B10 B8 138.0(3) . . . . ?
B5 B9 B10 B6 37.6(3) . . . . ?
B5 B6 B10 B7 -138.2(3) . . . . ?
B5 B6 B10 B8 -101.3(3) . . . . ?
B5 B6 B10 B9 -37.4(3) . . . . ?
B6 C1 B1 C2 -140.0(3) . . . . ?
B6 C1 B1 B2 -103.0(3) . . . . ?
B6 C1 B1 B7 -40.3(3) . . . . ?
B6 C1 B4 C2 103.1(3) . . . . ?
B6 C1 B4 B3 65.8(4) . . . . ?
B6 C1 B4 B9 2.7(4) . . . . ?
B6 C1 B4 B5 -37.2(3) . . . . ?
B6 C1 B5 B4 142.1(3) . . . . ?
B6 C1 B5 B9 102.3(4) . . . . ?
B6 C1 B5 B10 40.1(3) . . . . ?
B6 B1 B7 B2 -138.3(3) . . . . ?
B6 B1 B7 B8 -101.2(4) . . . . ?
B6 B1 B7 B10 -37.7(3) . . . . ?
B6 B7 B8 B2 -100.6(3) . . . . ?
B6 B7 B8 B3 -62.8(4) . . . . ?
B6 B7 B8 B9 0.4(4) . . . . ?
B6 B7 B8 B10 37.3(3) . . . . ?
B6 B7 B10 B8 -138.5(3) . . . . ?
B6 B7 B10 B9 -100.9(3) . . . . ?
B6 B7 B10 B5 -37.5(3) . . . . ?
B6 B5 B10 B7 37.1(3) . . . . ?
B6 B5 B10 B8 100.4(3) . . . . ?
B6 B5 B10 B9 138.2(3) . . . . ?
B10 B7 B8 B2 -137.9(3) . . . . ?
B10 B7 B8 B3 -100.0(3) . . . . ?
B10 B7 B8 B9 -36.8(3) . . . . ?
B10 B7 B6 C1 97.9(3) . . . . ?
B10 B7 B6 B1 137.9(3) . . . . ?
B10 B7 B6 B5 37.0(3) . . . . ?
B10 B8 B9 B3 -138.6(3) . . . . ?
B10 B8 B9 B4 -101.0(4) . . . . ?
B10 B8 B9 B5 -37.7(3) . . . . ?
B10 B9 B5 C1 -98.5(4) . . . . ?
B10 B9 B5 B4 -137.7(3) . . . . ?
B10 B9 B5 B6 -37.5(3) . . . . ?
B10 B5 B6 C1 -134.1(4) . . . . ?
B10 B5 B6 B1 -100.5(4) . . . . ?
B10 B5 B6 B7 -37.4(3) . . . . ?
